data_4102501
loop_
_publ_author_name
'Sergey I. Druzhinin'
'Peter Mayer'
'Dietmar Stalke'
'Rixa von B\"ulow'
'Mathias Noltemeyer'
'Klaas A. Zachariasse'

_publ_contact_author_address
;
Max-Planck-Institut fuer biophysikalische Chemie, Spektroskopie und 
Photochemische Kinetik
D-37070 Goettingen
Germany
;
_publ_contact_author_email kzachar@gwdg.de
_publ_contact_author_name 'Klaas A. Zachariasse'
_publ_section_title
;
 Intramolecular Charge Transfer with
 1-tert-Butyl-6-cyano-1,2,3,4-tetrahydroquinoline (NTC6) and Other
 Aminobenzonitriles. A Comparison of Experimental Vapor Phase Spectra and
 Crystal Structures with Calculations
;
_journal_name_full 'Journal of the American Chemical Society'
_journal_page_first 7730
_journal_page_last 7744
_journal_paper_doi 10.1021/ja101336n
_journal_volume 132
_journal_year 2010
_chemical_formula_sum 'C10 H10 N2'
_chemical_formula_weight 158.20
_chemical_name_systematic
; 
 ? 
;
_space_group_IT_number 4
_symmetry_cell_setting monoclinic
_symmetry_space_group_name_Hall 'P 2yb'
_symmetry_space_group_name_H-M 'P 1 21 1'
_atom_sites_solution_hydrogens geom
_atom_sites_solution_primary direct
_atom_sites_solution_secondary difmap
_audit_creation_method SHELXL-97
_cell_angle_alpha 90.00
_cell_angle_beta 90.678(3)
_cell_angle_gamma 90.00
_cell_formula_units_Z 2
_cell_length_a 5.5395(2)
_cell_length_b 8.7722(5)
_cell_length_c 8.7887(5)
_cell_measurement_temperature 200(2)
_cell_volume 427.04(4)
_computing_structure_refinement 'SHELXL-97 (Sheldrick, 1997)'
_computing_structure_solution 'SHELXS-97 (Sheldrick, 1990)'
_diffrn_ambient_temperature 200(2)
_diffrn_measured_fraction_theta_full 0.990
_diffrn_measured_fraction_theta_max 0.990
_diffrn_radiation_monochromator graphite
_diffrn_radiation_source 'fine-focus sealed tube'
_diffrn_radiation_type MoK\a
_diffrn_radiation_wavelength 0.71073
_diffrn_reflns_av_R_equivalents 0.0244
_diffrn_reflns_av_sigmaI/netI 0.0259
_diffrn_reflns_limit_h_max 7
_diffrn_reflns_limit_h_min -7
_diffrn_reflns_limit_k_max 11
_diffrn_reflns_limit_k_min -11
_diffrn_reflns_limit_l_max 10
_diffrn_reflns_limit_l_min -11
_diffrn_reflns_number 3460
_diffrn_reflns_theta_full 27.48
_diffrn_reflns_theta_max 27.48
_diffrn_reflns_theta_min 3.28
_exptl_absorpt_coefficient_mu 0.075
_exptl_crystal_density_diffrn 1.230
_exptl_crystal_density_method 'not measured'
_exptl_crystal_F_000 168
_refine_diff_density_max 0.217
_refine_diff_density_min -0.170
_refine_diff_density_rms 0.036
_refine_ls_abs_structure_details 'Flack H D (1983), Acta Cryst. A39, 876-881'
_refine_ls_abs_structure_Flack 1(4)
_refine_ls_extinction_coef 0.11(4)
_refine_ls_extinction_expression Fc^*^=kFc[1+0.001xFc^2^\l^3^/sin(2\q)]^-1/4^
_refine_ls_extinction_method SHELXL
_refine_ls_goodness_of_fit_ref 1.072
_refine_ls_hydrogen_treatment mixed
_refine_ls_matrix_type full
_refine_ls_number_parameters 111
_refine_ls_number_reflns 1037
_refine_ls_number_restraints 1
_refine_ls_restrained_S_all 1.072
_refine_ls_R_factor_all 0.0538
_refine_ls_R_factor_gt 0.0436
_refine_ls_shift/su_max 0.000
_refine_ls_shift/su_mean 0.000
_refine_ls_structure_factor_coef Fsqd
_refine_ls_weighting_details 'calc w=1/[\s^2^(Fo^2^)+(0.0752P)^2^+0.0153P] where P=(Fo^2^+2Fc^2^)/3'
_refine_ls_weighting_scheme calc
_refine_ls_wR_factor_gt 0.1104
_refine_ls_wR_factor_ref 0.1170
_reflns_number_gt 880
_reflns_number_total 1037
_reflns_threshold_expression >2sigma(I)
_cod_data_source_file ja101336n_si_007.cif
_cod_data_source_block ln622
_cod_database_code 4102501

loop_
_symmetry_equiv_pos_as_xyz
'x, y, z'
'-x, y+1/2, -z'

loop_
_atom_site_label
_atom_site_type_symbol
_atom_site_fract_x
_atom_site_fract_y
_atom_site_fract_z
_atom_site_U_iso_or_equiv
_atom_site_adp_type
_atom_site_occupancy
_atom_site_symmetry_multiplicity
_atom_site_calc_flag
_atom_site_refinement_flags
N1 N 0.5049(3) 0.4043(2) 0.2621(2) 0.0453(5) Uani 1 1 d .
N12 N 1.1671(4) 0.3086(3) -0.3645(2) 0.0618(6) Uani 1 1 d .
C2 C 0.6772(4) 0.3549(3) 0.3807(3) 0.0527(6) Uani 1 1 d .
H2A H 0.5939 0.2995 0.4631 0.063 Uiso 1 1 calc R
H2B H 0.7646 0.4430 0.4250 0.063 Uiso 1 1 calc R
C4 C 0.8492(4) 0.2497(3) 0.2960(3) 0.0498(6) Uani 1 1 d .
H4A H 1.0163 0.2586 0.3363 0.060 Uiso 1 1 calc R
H4B H 0.7967 0.1420 0.3022 0.060 Uiso 1 1 calc R
C10 C 0.8294(4) 0.3095(3) 0.1350(2) 0.0400(5) Uani 1 1 d .
C9 C 0.6200(3) 0.3991(2) 0.1247(2) 0.0393(5) Uani 1 1 d .
C8 C 0.5529(4) 0.4676(3) -0.0127(3) 0.0440(5) Uani 1 1 d .
H8 H 0.4120 0.5291 -0.0197 0.053 Uiso 1 1 calc R
C7 C 0.6957(4) 0.4441(3) -0.1385(2) 0.0439(6) Uani 1 1 d .
H7 H 0.6516 0.4892 -0.2331 0.053 Uiso 1 1 calc R
C6 C 0.9040(4) 0.3548(3) -0.1282(2) 0.0406(5) Uani 1 1 d .
C5 C 0.9705(4) 0.2874(3) 0.0108(3) 0.0423(5) Uani 1 1 d .
H5 H 1.1124 0.2269 0.0184 0.051 Uiso 1 1 calc R
C13 C 0.3400(4) 0.5273(3) 0.2981(3) 0.0518(6) Uani 1 1 d .
H13A H 0.4284 0.6240 0.3007 0.078 Uiso 1 1 calc R
H13B H 0.2679 0.5085 0.3976 0.078 Uiso 1 1 calc R
H13C H 0.2122 0.5325 0.2202 0.078 Uiso 1 1 calc R
C11 C 1.0486(4) 0.3299(3) -0.2600(3) 0.0466(6) Uani 1 1 d .

loop_
_atom_site_aniso_label
_atom_site_aniso_U_11
_atom_site_aniso_U_22
_atom_site_aniso_U_33
_atom_site_aniso_U_23
_atom_site_aniso_U_13
_atom_site_aniso_U_12
N1 0.0461(9) 0.0447(11) 0.0452(10) 0.0021(9) 0.0056(8) 0.0025(8)
N12 0.0604(12) 0.0777(16) 0.0475(11) 0.0029(12) 0.0059(9) 0.0028(12)
C2 0.0561(12) 0.0587(16) 0.0435(12) 0.0063(11) 0.0045(10) 0.0063(11)
C4 0.0539(13) 0.0527(15) 0.0430(12) 0.0098(10) 0.0027(10) 0.0077(11)
C10 0.0422(10) 0.0386(13) 0.0392(11) 0.0008(9) -0.0010(8) -0.0005(9)
C9 0.0391(10) 0.0355(12) 0.0433(11) -0.0008(10) 0.0021(8) -0.0035(8)
C8 0.0418(11) 0.0420(13) 0.0481(12) 0.0022(10) -0.0042(9) 0.0019(9)
C7 0.0460(11) 0.0458(14) 0.0399(11) 0.0030(10) -0.0062(9) -0.0050(10)
C6 0.0429(11) 0.0414(13) 0.0374(10) -0.0020(10) 0.0014(8) -0.0030(9)
C5 0.0400(10) 0.0424(13) 0.0446(11) 0.0013(10) 0.0002(8) 0.0017(9)
C13 0.0497(12) 0.0474(13) 0.0584(14) -0.0044(11) 0.0080(10) 0.0048(10)
C11 0.0474(11) 0.0503(15) 0.0421(11) 0.0003(10) -0.0002(9) -0.0061(10)

loop_
_atom_type_symbol
_atom_type_description
_atom_type_scat_dispersion_real
_atom_type_scat_dispersion_imag
_atom_type_scat_source
C C 0.0033 0.0016 'International Tables Vol C Tables 4.2.6.8 and 6.1.1.4'
H H 0.0000 0.0000 'International Tables Vol C Tables 4.2.6.8 and 6.1.1.4'
N N 0.0061 0.0033 'International Tables Vol C Tables 4.2.6.8 and 6.1.1.4'

loop_
_geom_angle_atom_site_label_1
_geom_angle_atom_site_label_2
_geom_angle_atom_site_label_3
_geom_angle
C9 N1 C13 121.10(19)
C9 N1 C2 108.02(15)
C13 N1 C2 118.0(2)
N1 C2 C4 103.65(18)
N1 C2 H2A 111.0
C4 C2 H2A 111.0
N1 C2 H2B 111.0
C4 C2 H2B 111.0
H2A C2 H2B 109.0
C10 C4 C2 102.0(2)
C10 C4 H4A 111.4
C2 C4 H4A 111.4
C10 C4 H4B 111.4
C2 C4 H4B 111.4
H4A C4 H4B 109.2
C5 C10 C9 120.59(19)
C5 C10 C4 131.6(2)
C9 C10 C4 107.80(19)
N1 C9 C8 128.68(18)
N1 C9 C10 110.73(18)
C8 C9 C10 120.59(19)
C7 C8 C9 118.61(19)
C7 C8 H8 120.7
C9 C8 H8 120.7
C8 C7 C6 120.80(19)
C8 C7 H7 119.6
C6 C7 H7 119.6
C7 C6 C5 120.06(19)
C7 C6 C11 120.17(19)
C5 C6 C11 119.77(19)
C10 C5 C6 119.36(19)
C10 C5 H5 120.3
C6 C5 H5 120.3
N1 C13 H13A 109.5
N1 C13 H13B 109.5
H13A C13 H13B 109.5
N1 C13 H13C 109.5
H13A C13 H13C 109.5
H13B C13 H13C 109.5
N12 C11 C6 179.0(2)

loop_
_geom_bond_atom_site_label_1
_geom_bond_atom_site_label_2
_geom_bond_distance
N1 C9 1.373(2)
N1 C13 1.451(3)
N1 C2 1.471(3)
N12 C11 1.151(3)
C2 C4 1.527(3)
C2 H2A 0.9900
C2 H2B 0.9900
C4 C10 1.512(3)
C4 H4A 0.9900
C4 H4B 0.9900
C10 C5 1.364(3)
C10 C9 1.403(3)
C9 C8 1.395(3)
C8 C7 1.382(3)
C8 H8 0.9500
C7 C6 1.397(3)
C7 H7 0.9500
C6 C5 1.403(3)
C6 C11 1.433(3)
C5 H5 0.9500
C13 H13A 0.9800
C13 H13B 0.9800
C13 H13C 0.9800

loop_
_geom_torsion_atom_site_label_1
_geom_torsion_atom_site_label_2
_geom_torsion_atom_site_label_3
_geom_torsion_atom_site_label_4
_geom_torsion
C9 N1 C2 C4 -27.3(3)
C13 N1 C2 C4 -169.3(2)
N1 C2 C4 C10 26.0(3)
C2 C4 C10 C5 164.6(2)
C2 C4 C10 C9 -17.0(3)
C13 N1 C9 C8 -22.7(3)
C2 N1 C9 C8 -163.4(2)
C13 N1 C9 C10 157.8(2)
C2 N1 C9 C10 17.2(2)
C5 C10 C9 N1 179.3(2)
C4 C10 C9 N1 0.6(2)
C5 C10 C9 C8 -0.2(3)
C4 C10 C9 C8 -178.9(2)
N1 C9 C8 C7 -178.8(2)
C10 C9 C8 C7 0.6(3)
C9 C8 C7 C6 -0.6(3)
C8 C7 C6 C5 0.1(3)
C8 C7 C6 C11 179.2(2)
C9 C10 C5 C6 -0.2(3)
C4 C10 C5 C6 178.1(2)
C7 C6 C5 C10 0.3(3)
C11 C6 C5 C10 -178.8(2)
C7 C6 C11 N12 178(100)
C5 C6 C11 N12 -3(15)

loop_
_cod_related_entry_id
_cod_related_entry_database
_cod_related_entry_code
1 ChemSpider 27194211
